data_4124698
loop_
_publ_author_name
'Zhiguo Xia'
'C.-G. Ma'
'Maxim Molokeev'
'Quanlin Liu'
'Karl Rickert'
'Kenneth Poeppelmeier'

_publ_section_title
;
 Chemical Unit Cosubstitution and Tuning of Photoluminescence in the
 Ca2(Al1-xMgx)(Al1-xSi1+x)O7:Eu2+ Phosphor
;
_journal_issue 39
_journal_name_full 'Journal of the American Chemical Society'
_journal_page_first 12494
_journal_page_last 12497
_journal_paper_doi 10.1021/jacs.5b08315
_journal_volume 137
_journal_year 2015
_chemical_formula_moiety 'Al3 Mg0.50 O14 Si2.50, 4(Ca)'
_chemical_formula_sum 'Al3 Ca4 Mg0.5 O14 Si2.5'
_chemical_formula_weight 547.64
_space_group_IT_number 113
_symmetry_cell_setting tetragonal
_symmetry_space_group_name_Hall 'P -4 2ab'
_symmetry_space_group_name_H-M 'P -4 21 m'
_cell_angle_alpha 90
_cell_angle_beta 90
_cell_angle_gamma 90
_cell_formula_units_Z 1
_cell_length_a 7.69191(57)
_cell_length_b 7.69191(57)
_cell_length_c 5.04831(45)
_cell_measurement_temperature 300
_cell_volume 298.69(4)
_diffrn_ambient_temperature 300
_diffrn_measurement_device_type
;
D8 ADVANCE Bruker
;
_diffrn_radiation_monochromator none
_diffrn_radiation_probe x-ray
_diffrn_radiation_type
;
 Cu K\a~1~~2~
;
_exptl_absorpt_coefficient_mu 21.543
_exptl_crystal_density_diffrn 3.044445
_pd_char_colour
;
colourless
;
_pd_meas_2theta_range_inc 0.02
_pd_meas_2theta_range_max 140
_pd_meas_2theta_range_min 5
_pd_meas_scan_method step
_pd_proc_ls_pref_orient_corr
;
no preferred orientation correction
;
_pd_proc_ls_profile_function PearsonVII
_pd_proc_ls_prof_R_factor 14.072
_pd_proc_ls_prof_wR_expected 13.939
_pd_proc_ls_prof_wR_factor 18.758
_pd_proc_number_of_points 6750
_pd_spec_mount_mode reflection
_refine_ls_goodness_of_fit_all 1.346
_refine_ls_R_I_factor 4.32
_refine_ls_shift/su_max 0.01000
_cod_data_source_file Ca8MgAl6Si5O28.cif
_cod_data_source_block a
_cod_original_cell_volume 298.686(52)
_cod_original_sg_symbol_Hall
;
P -4 2ab
;
_cod_original_sg_symbol_H-M P-421m
_cod_original_formula_sum
;
Al3 Ca4 Mg0.50 O14 Si2.50
;
_cod_database_code 4124698
_cod_database_fobs_code 4124698

loop_
_symmetry_equiv_pos_as_xyz
'x, y, z'
'-x, -y, z'
'-x+1/2, y+1/2, -z'
'-y, x, -z'
'-y+1/2, -x+1/2, z'
'y, -x, -z'
'y+1/2, x+1/2, z'
'x+1/2, -y+1/2, -z'

loop_
_atom_site_label
_atom_site_type_symbol
_atom_site_fract_x
_atom_site_fract_y
_atom_site_fract_z
_atom_site_occupancy
_atom_site_B_iso_or_equiv
Ca Ca 0.33732(28) 0.16268(28) 0.51142(81) 1 1.07(13)
Mg Mg 0 0 0 0.25 0.50(17)
Al1 Al 0 0 0 0.75 0.50(17)
Si Si 0.14367(43) 0.35633(43) 0.95205(96) 0.625 1.01(14)
Al2 Al 0.14367(43) 0.35633(43) 0.95205(96) 0.375 1.01(14)
O1 O 0.5 0 0.1711(28) 1 1.00(15)
O2 O 0.14419(84) 0.35581(84) 0.2781(15) 1 1.00(15)
O3 O 0.08788(73) 0.16773(78) 0.7950(14) 1 1.00(15)

loop_
_diffrn_radiation_wavelength
_diffrn_radiation_wavelength_wt
1.5406 1.0000
1.5443 0.5000

loop_
_geom_angle_atom_site_label_1
_geom_angle_atom_site_label_2
_geom_angle_atom_site_label_3
_geom_angle
_geom_angle_site_symmetry_1
_geom_angle_site_symmetry_3
O1 Ca O2 106.57(35) 1_555 1_555
O1 Ca O2 78.21(27) 1_555 3_546
O1 Ca O3 146.23(18) 1_555 1_555
O1 Ca O3 60.09(51) 1_555 6_556
O2 Ca O2 142.74(85) 1_555 3_546
O2 Ca O3 77.77(27) 1_555 1_555
O2 Ca O3 82.34(25) 1_555 6_556
O2 Ca O2 74.46(29) 3_546 4_656
O2 Ca O3 79.26(27) 3_546 1_555
O2 Ca O3 119.04(42) 3_546 5_555
O2 Ca O3 67.95(32) 3_546 6_556
O2 Ca O3 127.88(51) 3_546 8_556
O3 Ca O3 67.45(36) 1_555 5_555
O3 Ca O3 88.17(21) 1_555 6_556
O3 Ca O3 151.2(11) 1_555 8_556
O3 Ca O3 109.72(29) 6_556 8_556
O3 Mg O3 109.21(35) 1_554 2_554
O3 Mg O3 109.7(35) 1_554 4_556
O3 Al1 O3 109.21(35) 1_554 2_554
O3 Al1 O3 109.7(35) 1_554 4_556
O1 Si O2 111.89(65) 3_556 1_556
O1 Si O3 102.79(38) 3_556 1_555
O2 Si O3 117.56(53) 1_556 1_555
O3 Si O3 102.3(37) 1_555 5_555
O1 Al2 O2 111.89(65) 3_556 1_556
O1 Al2 O3 102.79(38) 3_556 1_555
O2 Al2 O3 117.56(53) 1_556 1_555
O3 Al2 O3 102.3(37) 1_555 5_555

loop_
_geom_bond_atom_site_label_1
_geom_bond_atom_site_label_2
_geom_bond_distance
_geom_bond_site_symmetry_2
Ca O1 2.466(10) .
Ca O2 2.4085(73) .
Ca O2 2.5925(71) 3_546
Ca O3 2.3942(71) .
Ca O3 2.7945(69) 6_556
Mg O3 1.7868(63) 1_554
Al1 O3 1.7868(63) 1_554
Si O1 1.6820(63) 3_556
Si O2 1.6460(90) 1_556
Si O3 1.7080(72) .
Al2 O1 1.6820(63) 3_556
Al2 O2 1.6460(90) 1_556
Al2 O3 1.7080(72) .
